data_7014785
loop_
_publ_author_name
'Zhu, Qin-Yu'
'Wang, Jin-Po'
'Qin, Yu-Rong'
'Shi, Zheng'
'Han, Qiong-Hua'
'Bian, Guo-Qing'
'Dai, Jie'

_publ_section_title
;
 Metal-carboxylate coordination polymers with redox-active moiety of
 tetrathiafulvalene (TTF).
;
_journal_issue 9
_journal_name_full 'Dalton transactions (Cambridge, England : 2003)'
_journal_page_first 1977
_journal_page_last 1983
_journal_paper_doi 10.1039/c0dt01152e
_journal_volume 40
_journal_year 2011
_chemical_formula_sum 'C20 H14 Cu N2 O4 S6'
_chemical_formula_weight 602.23
_chemical_name_systematic
;
?
;
_space_group_IT_number 15
_symmetry_cell_setting monoclinic
_symmetry_space_group_name_Hall '-C 2yc'
_symmetry_space_group_name_H-M 'C 1 2/c 1'
_atom_sites_solution_hydrogens geom
_atom_sites_solution_primary direct
_atom_sites_solution_secondary difmap
_audit_creation_method SHELXL-97
_cell_angle_alpha 90.00
_cell_angle_beta 113.260(3)
_cell_angle_gamma 90.00
_cell_formula_units_Z 8
_cell_length_a 30.276(5)
_cell_length_b 8.8492(11)
_cell_length_c 19.470(3)
_cell_measurement_reflns_used 9465
_cell_measurement_temperature 223(2)
_cell_measurement_theta_max 27.5
_cell_measurement_theta_min 3.0
_cell_volume 4792.4(12)
_computing_structure_refinement 'SHELXL-97 (Sheldrick, 1997)'
_computing_structure_solution 'SHELXS-97 (Sheldrick, 1990)'
_diffrn_ambient_temperature 223(2)
_diffrn_detector_area_resol_mean 14.63
_diffrn_measured_fraction_theta_full 0.993
_diffrn_measured_fraction_theta_max 0.993
_diffrn_measurement_device_type 'Rigaku Saturn'
_diffrn_measurement_method \w
_diffrn_radiation_monochromator graphite
_diffrn_radiation_source 'fine-focus sealed tube'
_diffrn_radiation_type MoK\a
_diffrn_radiation_wavelength 0.71075
_diffrn_reflns_av_R_equivalents 0.0564
_diffrn_reflns_av_sigmaI/netI 0.0693
_diffrn_reflns_limit_h_max 36
_diffrn_reflns_limit_h_min -32
_diffrn_reflns_limit_k_max 10
_diffrn_reflns_limit_k_min -9
_diffrn_reflns_limit_l_max 20
_diffrn_reflns_limit_l_min -23
_diffrn_reflns_number 11224
_diffrn_reflns_theta_full 25.00
_diffrn_reflns_theta_max 25.00
_diffrn_reflns_theta_min 3.16
_exptl_absorpt_coefficient_mu 1.466
_exptl_absorpt_correction_T_max 0.889
_exptl_absorpt_correction_T_min 0.768
_exptl_absorpt_correction_type multi-scan
_exptl_absorpt_process_details 'Jacobson, R. (1998) Private communication'
_exptl_crystal_colour Red
_exptl_crystal_density_diffrn 1.669
_exptl_crystal_density_method 'not measured'
_exptl_crystal_description Platelet
_exptl_crystal_F_000 2440
_exptl_crystal_size_max 0.60
_exptl_crystal_size_mid 0.15
_exptl_crystal_size_min 0.08
_refine_diff_density_max 1.010
_refine_diff_density_min -1.964
_refine_diff_density_rms 0.114
_refine_ls_extinction_method none
_refine_ls_goodness_of_fit_ref 1.111
_refine_ls_hydrogen_treatment constr
_refine_ls_matrix_type full
_refine_ls_number_parameters 275
_refine_ls_number_reflns 4192
_refine_ls_number_restraints 24
_refine_ls_restrained_S_all 1.114
_refine_ls_R_factor_all 0.1032
_refine_ls_R_factor_gt 0.0824
_refine_ls_shift/su_max 0.004
_refine_ls_shift/su_mean 0.000
_refine_ls_structure_factor_coef Fsqd
_refine_ls_weighting_details 'calc w=1/[\s^2^(Fo^2^)+(0.0742P)^2^+39.0263P] where P=(Fo^2^+2Fc^2^)/3'
_refine_ls_weighting_scheme calc
_refine_ls_wR_factor_gt 0.1831
_refine_ls_wR_factor_ref 0.1968
_reflns_number_gt 3395
_reflns_number_total 4192
_reflns_threshold_expression >2sigma(I)
_cod_data_source_file C0DT01152E.TXT
_cod_data_source_block l
_cod_original_sg_symbol_Hall '-C 2yc '
_cod_original_sg_symbol_H-M 'C 2/c'
_cod_database_code 7014785

loop_
_symmetry_equiv_pos_as_xyz
'x, y, z'
'-x, y, -z+1/2'
'x+1/2, y+1/2, z'
'-x+1/2, y+1/2, -z+1/2'
'-x, -y, -z'
'x, -y, z-1/2'
'-x+1/2, -y+1/2, -z'
'x+1/2, -y+1/2, z-1/2'

loop_
_atom_site_label
_atom_site_type_symbol
_atom_site_fract_x
_atom_site_fract_y
_atom_site_fract_z
_atom_site_U_iso_or_equiv
_atom_site_adp_type
_atom_site_occupancy
_atom_site_symmetry_multiplicity
_atom_site_calc_flag
_atom_site_refinement_flags
_atom_site_disorder_assembly
_atom_site_disorder_group
Cu1 Cu 0.20799(3) 0.29909(9) 0.25520(4) 0.0322(3) Uani 1 1 d . . .
S1 S 0.37847(6) 0.3977(2) 0.42402(10) 0.0387(5) Uani 1 1 d . . .
S2 S 0.40958(7) 0.6897(2) 0.50177(11) 0.0451(5) Uani 1 1 d . . .
S3 S 0.47283(8) 0.2360(3) 0.53870(13) 0.0598(7) Uani 1 1 d U . .
S4 S 0.50941(7) 0.5244(2) 0.61672(11) 0.0454(5) Uani 1 1 d U . .
S5 S 0.5514(2) 0.0554(7) 0.6589(3) 0.0658(15) Uiso 0.50 1 d PU . .
S5' S 0.55893(17) 0.0591(5) 0.6338(3) 0.0515(11) Uiso 0.50 1 d P . .
S6 S 0.59599(7) 0.3806(3) 0.73471(12) 0.0514(6) Uani 1 1 d U . .
O1 O 0.28382(17) 0.3792(5) 0.3210(3) 0.0400(12) Uani 1 1 d . . .
O2 O 0.27328(16) 0.6083(5) 0.2712(3) 0.0376(12) Uani 1 1 d . . .
O3 O 0.3443(3) 0.9267(7) 0.4615(3) 0.079(2) Uani 1 1 d . . .
O4 O 0.30388(18) 0.8818(6) 0.3412(3) 0.0396(12) Uani 1 1 d . . .
N1 N 0.20629(19) 0.2153(6) 0.3496(3) 0.0328(13) Uani 1 1 d . . .
N2 N 0.1783(2) 0.4735(6) 0.2850(3) 0.0341(13) Uani 1 1 d . . .
C1 C 0.3426(2) 0.5565(8) 0.3852(4) 0.0305(15) Uani 1 1 d . . .
C2 C 0.3567(2) 0.6908(8) 0.4195(4) 0.0335(15) Uani 1 1 d . . .
C3 C 0.4229(2) 0.4972(8) 0.4961(4) 0.0355(16) Uani 1 1 d . . .
C4 C 0.4621(3) 0.4306(11) 0.5444(5) 0.0638(11) Uani 1 1 d U . .
C5 C 0.5262(3) 0.2304(11) 0.6206(5) 0.0638(11) Uani 1 1 d U . .
C6 C 0.5423(3) 0.3602(11) 0.6553(5) 0.0638(11) Uani 1 1 d U . .
C7 C 0.5098(3) -0.0626(10) 0.6403(5) 0.0638(11) Uani 1 1 d U . .
H7A H 0.4913 -0.0412 0.6699 0.096 Uiso 1 1 calc R . .
H7B H 0.5234 -0.1634 0.6517 0.096 Uiso 1 1 calc R . .
H7C H 0.4891 -0.0563 0.5876 0.096 Uiso 1 1 calc R . .
C8 C 0.5743(3) 0.3829(11) 0.8067(5) 0.0638(11) Uani 1 1 d . . .
H8A H 0.5482 0.4550 0.7944 0.096 Uiso 1 1 calc R . .
H8B H 0.6001 0.4120 0.8534 0.096 Uiso 1 1 calc R . .
H8C H 0.5628 0.2830 0.8119 0.096 Uiso 1 1 calc R . .
C9 C 0.2964(2) 0.5132(8) 0.3207(3) 0.0311(15) Uani 1 1 d . . .
C10 C 0.3327(3) 0.8443(9) 0.4052(4) 0.0419(18) Uani 1 1 d . . .
C11 C 0.2235(3) 0.0786(9) 0.3791(4) 0.0423(18) Uani 1 1 d . . .
H11 H 0.2374 0.0152 0.3543 0.051 Uiso 1 1 calc R . .
C12 C 0.2211(3) 0.0302(10) 0.4453(4) 0.047(2) Uani 1 1 d . . .
H12 H 0.2333 -0.0647 0.4656 0.057 Uiso 1 1 calc R . .
C13 C 0.2004(3) 0.1247(10) 0.4806(4) 0.052(2) Uani 1 1 d . . .
H13 H 0.1984 0.0933 0.5254 0.062 Uiso 1 1 calc R . .
C14 C 0.1827(3) 0.2633(10) 0.4514(4) 0.0456(19) Uani 1 1 d . . .
H14 H 0.1687 0.3278 0.4756 0.055 Uiso 1 1 calc R . .
C15 C 0.1862(2) 0.3060(8) 0.3844(4) 0.0343(16) Uani 1 1 d . . .
C16 C 0.1658(3) 0.6053(8) 0.2488(5) 0.0443(19) Uani 1 1 d . . .
H16 H 0.1720 0.6190 0.2055 0.053 Uiso 1 1 calc R . .
C17 C 0.1445(3) 0.7218(9) 0.2711(5) 0.055(2) Uani 1 1 d . . .
H17 H 0.1363 0.8131 0.2444 0.066 Uiso 1 1 calc R . .
C18 C 0.1356(4) 0.6985(10) 0.3350(6) 0.065(3) Uani 1 1 d . . .
H18 H 0.1205 0.7744 0.3516 0.078 Uiso 1 1 calc R . .
C19 C 0.1486(3) 0.5670(10) 0.3737(5) 0.056(2) Uani 1 1 d . . .
H19 H 0.1433 0.5522 0.4177 0.067 Uiso 1 1 calc R . .
C20 C 0.1698(3) 0.4547(9) 0.3469(4) 0.0396(17) Uani 1 1 d . . .

loop_
_atom_site_aniso_label
_atom_site_aniso_U_11
_atom_site_aniso_U_22
_atom_site_aniso_U_33
_atom_site_aniso_U_23
_atom_site_aniso_U_13
_atom_site_aniso_U_12
Cu1 0.0271(5) 0.0375(5) 0.0265(5) -0.0005(4) 0.0046(4) 0.0008(4)
S1 0.0255(9) 0.0421(10) 0.0365(10) -0.0013(8) -0.0006(8) 0.0021(8)
S2 0.0359(11) 0.0469(11) 0.0350(10) -0.0051(8) -0.0046(8) 0.0043(8)
S3 0.0398(12) 0.0501(12) 0.0619(14) -0.0061(11) -0.0095(10) 0.0058(10)
S4 0.0309(10) 0.0468(11) 0.0410(11) 0.0062(9) -0.0046(8) 0.0014(8)
S6 0.0299(10) 0.0607(13) 0.0459(12) 0.0077(10) -0.0041(9) 0.0008(9)
O1 0.029(3) 0.037(3) 0.041(3) 0.003(2) 0.001(2) -0.006(2)
O2 0.027(3) 0.042(3) 0.032(3) 0.004(2) -0.001(2) -0.005(2)
O3 0.105(6) 0.064(4) 0.037(3) -0.008(3) -0.003(3) 0.036(4)
O4 0.039(3) 0.047(3) 0.030(3) 0.003(2) 0.011(2) 0.009(2)
N1 0.022(3) 0.039(3) 0.031(3) 0.000(3) 0.004(2) -0.003(2)
N2 0.031(3) 0.035(3) 0.034(3) -0.002(3) 0.011(3) -0.003(3)
C1 0.023(3) 0.036(4) 0.026(3) 0.007(3) 0.004(3) 0.004(3)
C2 0.027(4) 0.042(4) 0.025(3) -0.002(3) 0.004(3) 0.000(3)
C3 0.021(3) 0.044(4) 0.034(4) -0.004(3) 0.004(3) 0.005(3)
C4 0.049(2) 0.063(2) 0.063(3) 0.006(2) 0.0052(19) 0.003(2)
C5 0.049(2) 0.063(2) 0.063(3) 0.006(2) 0.0052(19) 0.003(2)
C6 0.049(2) 0.063(2) 0.063(3) 0.006(2) 0.0052(19) 0.003(2)
C7 0.049(2) 0.063(2) 0.063(3) 0.006(2) 0.0052(19) 0.003(2)
C8 0.049(2) 0.063(2) 0.063(3) 0.006(2) 0.0052(19) 0.003(2)
C9 0.024(3) 0.046(4) 0.022(3) -0.003(3) 0.008(3) 0.002(3)
C10 0.039(4) 0.049(4) 0.035(4) -0.003(4) 0.012(4) 0.011(4)
C11 0.040(4) 0.045(4) 0.037(4) 0.006(3) 0.010(3) 0.002(3)
C12 0.041(4) 0.054(5) 0.048(5) 0.019(4) 0.018(4) 0.005(4)
C13 0.043(5) 0.072(6) 0.038(4) 0.016(4) 0.013(4) 0.000(4)
C14 0.034(4) 0.065(5) 0.035(4) 0.006(4) 0.010(3) 0.003(4)
C15 0.019(3) 0.043(4) 0.036(4) -0.005(3) 0.005(3) 0.000(3)
C16 0.037(4) 0.044(4) 0.047(4) 0.006(4) 0.011(4) -0.003(3)
C17 0.060(6) 0.038(4) 0.069(6) 0.004(4) 0.027(5) 0.007(4)
C18 0.072(7) 0.052(5) 0.075(7) -0.010(5) 0.034(6) 0.018(5)
C19 0.068(6) 0.057(5) 0.047(5) 0.000(4) 0.028(5) 0.016(5)
C20 0.031(4) 0.046(4) 0.031(4) -0.001(3) 0.001(3) 0.003(3)

loop_
_atom_type_symbol
_atom_type_description
_atom_type_scat_dispersion_real
_atom_type_scat_dispersion_imag
_atom_type_scat_source
C C 0.0033 0.0016 'International Tables Vol C Tables 4.2.6.8 and 6.1.1.4'
H H 0.0000 0.0000 'International Tables Vol C Tables 4.2.6.8 and 6.1.1.4'
N N 0.0061 0.0033 'International Tables Vol C Tables 4.2.6.8 and 6.1.1.4'
O O 0.0106 0.0060 'International Tables Vol C Tables 4.2.6.8 and 6.1.1.4'
Cu Cu 0.3201 1.2651 'International Tables Vol C Tables 4.2.6.8 and 6.1.1.4'
S S 0.1246 0.1234 'International Tables Vol C Tables 4.2.6.8 and 6.1.1.4'

loop_
_geom_angle_atom_site_label_1
_geom_angle_atom_site_label_2
_geom_angle_atom_site_label_3
_geom_angle
_geom_angle_site_symmetry_1
_geom_angle_site_symmetry_3
_geom_angle_publ_flag
O4 Cu1 O2 92.0(2) 4_545 4_545 ?
O4 Cu1 N2 93.3(2) 4_545 . ?
O2 Cu1 N2 168.7(2) 4_545 . ?
O4 Cu1 N1 168.6(2) 4_545 . ?
O2 Cu1 N1 92.2(2) 4_545 . ?
N2 Cu1 N1 80.8(2) . . ?
O4 Cu1 O1 101.04(19) 4_545 . ?
O2 Cu1 O1 94.97(19) 4_545 . ?
N2 Cu1 O1 93.8(2) . . ?
N1 Cu1 O1 89.1(2) . . ?
C3 S1 C1 95.2(3) . . ?
C2 S2 C3 95.5(3) . . ?
C4 S3 C5 95.5(4) . . ?
C6 S4 C4 95.5(4) . . ?
C7 S5 C5 108.4(6) . . ?
C6 S6 C8 101.3(5) . . ?
C9 O1 Cu1 122.8(4) . . ?
C9 O2 Cu1 131.2(4) . 4 ?
C10 O4 Cu1 131.5(5) . 4 ?
C15 N1 C11 119.8(6) . . ?
C15 N1 Cu1 115.1(5) . . ?
C11 N1 Cu1 125.1(5) . . ?
C16 N2 C20 117.9(7) . . ?
C16 N2 Cu1 126.2(5) . . ?
C20 N2 Cu1 115.9(5) . . ?
C2 C1 C9 129.9(6) . . ?
C2 C1 S1 118.2(5) . . ?
C9 C1 S1 111.5(5) . . ?
C1 C2 C10 131.7(6) . . ?
C1 C2 S2 116.2(5) . . ?
C10 C2 S2 111.7(5) . . ?
C4 C3 S1 122.3(7) . . ?
C4 C3 S2 123.2(6) . . ?
S1 C3 S2 114.5(4) . . ?
C3 C4 S3 121.6(7) . . ?
C3 C4 S4 124.9(7) . . ?
S3 C4 S4 113.4(5) . . ?
C6 C5 S5 122.5(8) . . ?
C6 C5 S3 117.3(7) . . ?
S5 C5 S3 119.8(6) . . ?
C6 C5 S5' 126.5(8) . . ?
S5 C5 S5' 20.1(2) . . ?
S3 C5 S5' 114.5(6) . . ?
C5 C6 S4 117.8(7) . . ?
C5 C6 S6 124.5(8) . . ?
S4 C6 S6 117.6(6) . . ?
S5 C7 H7A 109.5 . . ?
S5 C7 H7B 109.5 . . ?
H7A C7 H7B 109.5 . . ?
S5 C7 H7C 109.5 . . ?
H7A C7 H7C 109.5 . . ?
H7B C7 H7C 109.5 . . ?
S6 C8 H8A 109.5 . . ?
S6 C8 H8B 109.5 . . ?
H8A C8 H8B 109.5 . . ?
S6 C8 H8C 109.5 . . ?
H8A C8 H8C 109.5 . . ?
H8B C8 H8C 109.5 . . ?
O1 C9 O2 123.9(6) . . ?
O1 C9 C1 115.0(6) . . ?
O2 C9 C1 121.1(6) . . ?
O3 C10 O4 124.4(7) . . ?
O3 C10 C2 114.5(6) . . ?
O4 C10 C2 121.1(6) . . ?
N1 C11 C12 121.2(7) . . ?
N1 C11 H11 119.4 . . ?
C12 C11 H11 119.4 . . ?
C13 C12 C11 118.5(7) . . ?
C13 C12 H12 120.7 . . ?
C11 C12 H12 120.7 . . ?
C14 C13 C12 121.0(7) . . ?
C14 C13 H13 119.5 . . ?
C12 C13 H13 119.5 . . ?
C13 C14 C15 117.9(8) . . ?
C13 C14 H14 121.1 . . ?
C15 C14 H14 121.1 . . ?
N1 C15 C14 121.6(7) . . ?
N1 C15 C20 114.2(6) . . ?
C14 C15 C20 124.1(7) . . ?
N2 C16 C17 123.9(8) . . ?
N2 C16 H16 118.1 . . ?
C17 C16 H16 118.1 . . ?
C16 C17 C18 117.0(8) . . ?
C16 C17 H17 121.5 . . ?
C18 C17 H17 121.5 . . ?
C19 C18 C17 120.6(8) . . ?
C19 C18 H18 119.7 . . ?
C17 C18 H18 119.7 . . ?
C18 C19 C20 118.6(8) . . ?
C18 C19 H19 120.7 . . ?
C20 C19 H19 120.7 . . ?
N2 C20 C19 122.0(7) . . ?
N2 C20 C15 113.9(6) . . ?
C19 C20 C15 124.1(7) . . ?

loop_
_geom_bond_atom_site_label_1
_geom_bond_atom_site_label_2
_geom_bond_distance
_geom_bond_site_symmetry_2
_geom_bond_publ_flag
Cu1 O4 1.912(5) 4_545 ?
Cu1 O2 1.915(5) 4_545 ?
Cu1 N2 1.984(6) . ?
Cu1 N1 2.001(6) . ?
Cu1 O1 2.256(5) . ?
S1 C3 1.750(7) . ?
S1 C1 1.754(7) . ?
S2 C2 1.762(7) . ?
S2 C3 1.763(7) . ?
S3 C4 1.764(10) . ?
S3 C5 1.767(9) . ?
S4 C6 1.754(9) . ?
S4 C4 1.769(10) . ?
S5 C7 1.562(10) . ?
S5 C5 1.758(11) . ?
S5' C5 1.774(11) . ?
S6 C6 1.754(9) . ?
S6 C8 1.767(10) . ?
O1 C9 1.245(8) . ?
O2 C9 1.264(8) . ?
O2 Cu1 1.915(5) 4 ?
O3 C10 1.246(9) . ?
O4 C10 1.250(8) . ?
O4 Cu1 1.912(5) 4 ?
N1 C15 1.341(9) . ?
N1 C11 1.353(9) . ?
N2 C16 1.338(9) . ?
N2 C20 1.339(9) . ?
C1 C2 1.347(9) . ?
C1 C9 1.514(9) . ?
C2 C10 1.514(10) . ?
C3 C4 1.327(11) . ?
C5 C6 1.324(13) . ?
C7 H7A 0.9700 . ?
C7 H7B 0.9700 . ?
C7 H7C 0.9700 . ?
C8 H8A 0.9700 . ?
C8 H8B 0.9700 . ?
C8 H8C 0.9700 . ?
C11 C12 1.387(10) . ?
C11 H11 0.9400 . ?
C12 C13 1.381(12) . ?
C12 H12 0.9400 . ?
C13 C14 1.369(12) . ?
C13 H13 0.9400 . ?
C14 C15 1.402(10) . ?
C14 H14 0.9400 . ?
C15 C20 1.491(10) . ?
C16 C17 1.375(11) . ?
C16 H16 0.9400 . ?
C17 C18 1.388(13) . ?
C17 H17 0.9400 . ?
C18 C19 1.356(12) . ?
C18 H18 0.9400 . ?
C19 C20 1.392(11) . ?
C19 H19 0.9400 . ?

loop_
_geom_torsion_atom_site_label_1
_geom_torsion_atom_site_label_2
_geom_torsion_atom_site_label_3
_geom_torsion_atom_site_label_4
_geom_torsion
_geom_torsion_site_symmetry_1
_geom_torsion_site_symmetry_2
_geom_torsion_site_symmetry_3
_geom_torsion_site_symmetry_4
_geom_torsion_publ_flag
O4 Cu1 O1 C9 49.8(6) 4_545 . . . ?
O2 Cu1 O1 C9 142.8(5) 4_545 . . . ?
N2 Cu1 O1 C9 -44.3(5) . . . . ?
N1 Cu1 O1 C9 -125.1(5) . . . . ?
O4 Cu1 N1 C15 -57.7(13) 4_545 . . . ?
O2 Cu1 N1 C15 -169.0(5) 4_545 . . . ?
N2 Cu1 N1 C15 2.1(5) . . . . ?
O1 Cu1 N1 C15 96.0(5) . . . . ?
O4 Cu1 N1 C11 122.4(11) 4_545 . . . ?
O2 Cu1 N1 C11 11.0(6) 4_545 . . . ?
N2 Cu1 N1 C11 -177.9(6) . . . . ?
O1 Cu1 N1 C11 -83.9(6) . . . . ?
O4 Cu1 N2 C16 -11.4(6) 4_545 . . . ?
O2 Cu1 N2 C16 -129.3(10) 4_545 . . . ?
N1 Cu1 N2 C16 178.4(6) . . . . ?
O1 Cu1 N2 C16 89.9(6) . . . . ?
O4 Cu1 N2 C20 167.8(5) 4_545 . . . ?
O2 Cu1 N2 C20 49.9(13) 4_545 . . . ?
N1 Cu1 N2 C20 -2.4(5) . . . . ?
O1 Cu1 N2 C20 -90.9(5) . . . . ?
C3 S1 C1 C2 -2.5(6) . . . . ?
C3 S1 C1 C9 -176.2(5) . . . . ?
C9 C1 C2 C10 -1.7(13) . . . . ?
S1 C1 C2 C10 -174.1(6) . . . . ?
C9 C1 C2 S2 171.0(5) . . . . ?
S1 C1 C2 S2 -1.5(8) . . . . ?
C3 S2 C2 C1 4.5(6) . . . . ?
C3 S2 C2 C10 178.7(5) . . . . ?
C1 S1 C3 C4 -177.6(8) . . . . ?
C1 S1 C3 S2 5.5(5) . . . . ?
C2 S2 C3 C4 177.0(8) . . . . ?
C2 S2 C3 S1 -6.1(5) . . . . ?
S1 C3 C4 S3 0.8(12) . . . . ?
S2 C3 C4 S3 177.5(5) . . . . ?
S1 C3 C4 S4 177.8(5) . . . . ?
S2 C3 C4 S4 -5.5(12) . . . . ?
C5 S3 C4 C3 -176.1(9) . . . . ?
C5 S3 C4 S4 6.5(7) . . . . ?
C6 S4 C4 C3 176.2(9) . . . . ?
C6 S4 C4 S3 -6.6(7) . . . . ?
C7 S5 C5 C6 141.9(10) . . . . ?
C7 S5 C5 S3 -30.0(9) . . . . ?
C7 S5 C5 S5' -110.0(10) . . . . ?
C4 S3 C5 C6 -4.0(10) . . . . ?
C4 S3 C5 S5 168.3(7) . . . . ?
C4 S3 C5 S5' -169.9(6) . . . . ?
S5 C5 C6 S4 -172.1(6) . . . . ?
S3 C5 C6 S4 -0.1(13) . . . . ?
S5' C5 C6 S4 163.9(6) . . . . ?
S5 C5 C6 S6 11.1(15) . . . . ?
S3 C5 C6 S6 -176.9(6) . . . . ?
S5' C5 C6 S6 -12.9(16) . . . . ?
C4 S4 C6 C5 4.1(10) . . . . ?
C4 S4 C6 S6 -178.9(6) . . . . ?
C8 S6 C6 C5 -99.0(10) . . . . ?
C8 S6 C6 S4 84.2(7) . . . . ?
Cu1 O1 C9 O2 -19.0(9) . . . . ?
Cu1 O1 C9 C1 161.1(4) . . . . ?
Cu1 O2 C9 O1 -162.6(5) 4 . . . ?
Cu1 O2 C9 C1 17.2(9) 4 . . . ?
C2 C1 C9 O1 -150.4(7) . . . . ?
S1 C1 C9 O1 22.4(7) . . . . ?
C2 C1 C9 O2 29.8(11) . . . . ?
S1 C1 C9 O2 -157.4(5) . . . . ?
Cu1 O4 C10 O3 163.2(7) 4 . . . ?
Cu1 O4 C10 C2 -16.3(11) 4 . . . ?
C1 C2 C10 O3 152.2(8) . . . . ?
S2 C2 C10 O3 -20.8(9) . . . . ?
C1 C2 C10 O4 -28.3(13) . . . . ?
S2 C2 C10 O4 158.7(6) . . . . ?
C15 N1 C11 C12 -0.5(10) . . . . ?
Cu1 N1 C11 C12 179.5(5) . . . . ?
N1 C11 C12 C13 0.3(12) . . . . ?
C11 C12 C13 C14 -0.2(12) . . . . ?
C12 C13 C14 C15 0.3(12) . . . . ?
C11 N1 C15 C14 0.5(10) . . . . ?
Cu1 N1 C15 C14 -179.5(5) . . . . ?
C11 N1 C15 C20 178.6(6) . . . . ?
Cu1 N1 C15 C20 -1.4(7) . . . . ?
C13 C14 C15 N1 -0.4(11) . . . . ?
C13 C14 C15 C20 -178.3(7) . . . . ?
C20 N2 C16 C17 -0.4(11) . . . . ?
Cu1 N2 C16 C17 178.8(6) . . . . ?
N2 C16 C17 C18 -0.3(13) . . . . ?
C16 C17 C18 C19 1.3(14) . . . . ?
C17 C18 C19 C20 -1.7(15) . . . . ?
C16 N2 C20 C19 0.0(11) . . . . ?
Cu1 N2 C20 C19 -179.2(6) . . . . ?
C16 N2 C20 C15 -178.4(6) . . . . ?
Cu1 N2 C20 C15 2.3(8) . . . . ?
C18 C19 C20 N2 1.0(13) . . . . ?
C18 C19 C20 C15 179.3(8) . . . . ?
N1 C15 C20 N2 -0.6(9) . . . . ?
C14 C15 C20 N2 177.4(6) . . . . ?
N1 C15 C20 C19 -179.0(7) . . . . ?
C14 C15 C20 C19 -1.0(12) . . . . ?
